data_1528961
loop_
_publ_author_name
'Vincent, H.'
'Bochu, B.'
'Aubert, J.J.'
'Joubert, J.C.'
'Marezio, M.'

_publ_section_title
;
 Structure cristalline de Cu Ta2 O6
;
_journal_name_full 'Journal of Solid State Chemistry'
_journal_page_first 245
_journal_page_last 253
_journal_volume 24
_journal_year 1978
_chemical_formula_sum 'Cu1.03 O6 Ta2'
_chemical_name_systematic 'Cu1.03 Ta2 O6'
_space_group_IT_number 47
_symmetry_space_group_name_Hall '-P 2 2'
_symmetry_space_group_name_H-M 'P m m m'
_cell_angle_alpha 90
_cell_angle_beta 90
_cell_angle_gamma 90
_cell_formula_units_Z 4
_cell_length_a 7.5228
_cell_length_b 7.5248
_cell_length_c 7.5199
_cell_volume 425.683
_citation_journal_id_ASTM JSSCBI
_cod_data_source_file Vincent_JSSCBI_1978_143.cif
_cod_data_source_block Cu1.03O6Ta2
_cod_original_cell_volume 425.6832
_cod_database_code 1528961

loop_
_symmetry_equiv_pos_as_xyz
x,y,z
-x,-y,z
x,-y,-z
-x,y,-z
-x,-y,-z
x,y,-z
-x,y,z
x,-y,z

loop_
_atom_site_label
_atom_site_type_symbol
_atom_site_fract_x
_atom_site_fract_y
_atom_site_fract_z
_atom_site_occupancy
_atom_site_U_iso_or_equiv
Cu3 Cu+2 0 0 0.5 1 0.0
O2 O-2 0.186 0 0.305 1 0.0
Cu6 Cu+2 0 0.5 0.5 0.37 0.0
O4 O-2 0.5 0.191 0.312 1 0.0
Cu4 Cu+2 0.5 0.5 0 0.36 0.0
Ta1 Ta+5 0.25232 0.25222 0.25158 1 0.0
O1 O-2 0 0.304 0.187 1 0.0
O3 O-2 0.305 0.188 0 1 0.0
Cu5 Cu+2 0.5 0 0.5 0.39 0.0
Cu2 Cu+2 0 0.5 0 1 0.0
O6 O-2 0.191 0.31 0.5 1 0.0
O5 O-2 0.312 0.5 0.192 1 0.0
Cu1 Cu+2 0.5 0 0 1 0.0
